data_7720874
loop_
_publ_author_name
'Liu, Xudong'
'Shen, Kesheng'
'Jia, Ruiming'
'Jing, Xu'
'Duan, Chunying'

_publ_section_title
;
 A novel cadmium-containing porphyrin-based metal-organic framework
 enables oxidation of inert C(sp<sup>3</sup>)-H bonds.
;
_journal_issue 18
_journal_name_full 'Dalton transactions (Cambridge, England : 2003)'
_journal_page_first 7149
_journal_page_last 7155
_journal_paper_doi 10.1039/d6dt00587j
_journal_volume 55
_journal_year 2026
_chemical_formula_moiety 'C48 H24 Cd Cl Mn N4 O8, 1.6[H2O]'
_chemical_formula_sum 'C48 H27.2 Cd Cl Mn N4 O9.6'
_chemical_formula_weight 1016.33
_space_group_crystal_system tetragonal
_space_group_IT_number 96
_space_group_name_Hall 'P 4nw 2abw'
_space_group_name_H-M_alt 'P 43 21 2'
_atom_sites_solution_hydrogens geom
_atom_sites_solution_primary dual
_audit_creation_date 2025-07-01
_audit_creation_method
;
Olex2 1.5-beta
(compiled 2025.04.05 svn.rf049d14d for OlexSys, GUI svn.r7224)
;
_audit_update_record
;
2026-01-04 deposited with the CCDC.	2026-04-08 downloaded from the CCDC.
;
_cell_angle_alpha 90
_cell_angle_beta 90
_cell_angle_gamma 90
_cell_formula_units_Z 4
_cell_length_a 17.0074(7)
_cell_length_b 17.0074(7)
_cell_length_c 17.4421(9)
_cell_measurement_reflns_used 9825
_cell_measurement_temperature 170.00
_cell_measurement_theta_max 60.65
_cell_measurement_theta_min 3.16
_cell_volume 5045.2(4)
_computing_molecular_graphics 'Olex2 1.5-beta (Dolomanov et al., 2009)'
_computing_publication_material 'Olex2 1.5-beta (Dolomanov et al., 2009)'
_computing_structure_refinement 'SHELXL 2019/3 (Sheldrick, 2015)'
_computing_structure_solution 'SHELXT 2018/2 (Sheldrick, 2018)'
_diffrn_ambient_temperature 170.00
_diffrn_measured_fraction_theta_full 0.996
_diffrn_measured_fraction_theta_max 0.996
_diffrn_measurement_device_type 'Bruker APEX-II CCD'
_diffrn_measurement_method '\f and \w scans'
_diffrn_radiation_type GaK\a
_diffrn_radiation_wavelength 1.34139
_diffrn_reflns_av_R_equivalents 0.0803
_diffrn_reflns_av_unetI/netI 0.0433
_diffrn_reflns_Laue_measured_fraction_full 0.996
_diffrn_reflns_Laue_measured_fraction_max 0.996
_diffrn_reflns_limit_h_max 20
_diffrn_reflns_limit_h_min -22
_diffrn_reflns_limit_k_max 22
_diffrn_reflns_limit_k_min -21
_diffrn_reflns_limit_l_max 22
_diffrn_reflns_limit_l_min -22
_diffrn_reflns_number 89853
_diffrn_reflns_point_group_measured_fraction_full 0.998
_diffrn_reflns_point_group_measured_fraction_max 0.997
_diffrn_reflns_theta_full 53.594
_diffrn_reflns_theta_max 60.730
_diffrn_reflns_theta_min 3.157
_diffrn_standards_number 0
_exptl_absorpt_coefficient_mu 4.373
_exptl_absorpt_correction_T_max 0.7519
_exptl_absorpt_correction_T_min 0.5955
_exptl_absorpt_correction_type multi-scan
_exptl_crystal_colour 'metallic dark red'
_exptl_crystal_colour_lustre metallic
_exptl_crystal_colour_modifier dark
_exptl_crystal_colour_primary red
_exptl_crystal_density_diffrn 1.338
_exptl_crystal_description 'rect. Prism'
_exptl_crystal_F_000 2040
_exptl_crystal_size_max 0.38
_exptl_crystal_size_mid 0.31
_exptl_crystal_size_min 0.16
_refine_diff_density_max 1.091
_refine_diff_density_min -0.686
_refine_diff_density_rms 0.095
_refine_ls_abs_structure_details
;
 Refined as an inversion twin.
;
_refine_ls_abs_structure_Flack 0.45(2)
_refine_ls_extinction_method none
_refine_ls_goodness_of_fit_ref 1.085
_refine_ls_hydrogen_treatment constr
_refine_ls_matrix_type full
_refine_ls_number_parameters 297
_refine_ls_number_reflns 5813
_refine_ls_number_restraints 103
_refine_ls_restrained_S_all 1.110
_refine_ls_R_factor_all 0.0837
_refine_ls_R_factor_gt 0.0764
_refine_ls_shift/su_max 0.001
_refine_ls_shift/su_mean 0.000
_refine_ls_structure_factor_coef Fsqd
_refine_ls_weighting_details 'w=1/[\s^2^(Fo^2^)+(0.1544P)^2^+3.8278P] where P=(Fo^2^+2Fc^2^)/3'
_refine_ls_weighting_scheme calc
_refine_ls_wR_factor_gt 0.2352
_refine_ls_wR_factor_ref 0.2448
_reflns_Friedel_coverage 0.750
_reflns_Friedel_fraction_full 1.000
_reflns_Friedel_fraction_max 0.998
_reflns_number_gt 4946
_reflns_number_total 5813
_reflns_threshold_expression 'I > 2\s(I)'
_cod_data_source_file d6dt00587j2.cif
_cod_data_source_block 1
_cod_depositor_comments 'Adding full bibliography for 7720874--7720875.cif.'
_cod_original_cell_volume 5045.2(5)
_cod_original_formula_sum 'C48 H27.20 Cd Cl Mn N4 O9.60'
_cod_database_code 7720874
_shelx_shelxl_version_number 2019/3
_shelx_space_group_comment
;
The symmetry employed for this shelxl refinement is uniquely defined
by the following loop, which should always be used as a source of
symmetry information in preference to the above space-group names.
They are only intended as comments.
;
_shelx_estimated_absorpt_t_max 0.541
_shelx_estimated_absorpt_t_min 0.287
_olex2_refinement_description
;
1. Twinned data refinement
 Scales: 0.55(3)
 0.45(3)
2. Fixed Uiso
 At 1.2 times of:
  All C(H) groups
3. Restrained distances
 C02A-C02V = C02V-C03A
 1.4 with sigma of 0.02
 C02V-C03A = C03A-C02Q
 1.4 with sigma of 0.02
 C2-C02A
 1.5 with sigma of 0.02
 C016-C01Q
 1.3 with sigma of 0.02
 C02A-C2
 1.4 with sigma of 0.02
 C02A-C03A
 2.425 with sigma of 0.04
 C02V-C02Q
 2.425 with sigma of 0.04
4. Rigid bond restraints
 All non-hydrogen atoms
 with sigma for 1-2 distances of 0.01 and sigma for 1-3 distances of 0.01
 C2, O013
 with sigma for 1-2 distances of 0.02 and sigma for 1-3 distances of 0.01
5. Others
 Fixed Sof: Cl2(0.5)
6.a Aromatic/amide H refined with riding coordinates:
 C00V(H00V), C015(H015), C01E(H01E), C01N(H01N), C01R(H01R), C021(H021),
 C022(H022), C02U(H02U), C02V(H02V), C02X(H02X), C031(H031), C03A(H03A)
;
_smtbx_masks_special_details
;
A solvent mask was calculated and 62 electrons were 
found in a volume of 1776\%A^3^ in 1 void per unit cell. 
This is consistent with the presence of 
1.6[H2O] per Asymmetric Unit 
which account for 64 electrons 
per unit cell.
;
_smtbx_masks_void_probe_radius 1.2
_smtbx_masks_void_truncation_radius 1.2
_olex2_submission_special_instructions 'No special instructions were received'

loop_
_space_group_symop_operation_xyz
'x, y, z'
'-y+1/2, x+1/2, z+3/4'
'-x, -y, z+1/2'
'y+1/2, -x+1/2, z+1/4'
'x+1/2, -y+1/2, -z+1/4'
'y, x, -z'
'-x+1/2, y+1/2, -z+3/4'
'-y, -x, -z+1/2'

loop_
_atom_site_label
_atom_site_type_symbol
_atom_site_fract_x
_atom_site_fract_y
_atom_site_fract_z
_atom_site_U_iso_or_equiv
_atom_site_adp_type
_atom_site_occupancy
_atom_site_site_symmetry_order
_atom_site_calc_flag
_atom_site_refinement_flags_posn
_atom_site_refinement_flags_adp
_atom_site_refinement_flags_occupancy
_atom_site_disorder_assembly
_atom_site_disorder_group
Cd1 Cd 0.88718(3) 0.11282(3) 0.750000 0.0875(4) Uani 1 2 d S TU P . .
Mn04 Mn 0.38477(5) 0.61523(5) 0.750000 0.0473(4) Uani 1 2 d S TU P . .
Cl2 Cl 0.3811(3) 0.6072(3) 0.8703(3) 0.0864(12) Uani 0.5 1 d . U P . .
O00G O -0.0068(3) 1.0422(3) 0.8097(3) 0.0692(15) Uani 1 1 d . U . . .
O013 O 0.7985(4) 0.2055(5) 0.6909(5) 0.096(2) Uani 1 1 d . U . . .
O02J O -0.0265(7) 0.2028(5) 0.6810(6) 0.128(3) Uani 1 1 d . U . . .
O02N O -0.0338(6) 0.2191(6) 0.7909(7) 0.132(3) Uani 1 1 d . U . . .
N00C N 0.2649(3) 0.6163(3) 0.7468(3) 0.0508(12) Uani 1 1 d . U . . .
N00J N 0.3837(3) 0.4962(3) 0.7414(3) 0.0516(12) Uani 1 1 d . U . . .
C00F C 0.0634(4) 0.9366(4) 0.750000 0.0520(19) Uani 1 2 d S TU P . .
C00H C 0.1777(3) 0.8223(3) 0.750000 0.0444(16) Uani 1 2 d S TU P . .
C00P C 0.1769(5) 0.4104(4) 0.7324(5) 0.0667(19) Uani 1 1 d . U . . .
C2 C 0.7714(5) 0.2286(5) 0.750000 0.076(3) Uani 1 2 d DS TU P . .
C00V C 0.1493(6) 0.8508(6) 0.6826(5) 0.071(2) Uani 1 1 d . U . . .
H00V H 0.169668 0.832329 0.635240 0.085 Uiso 1 1 calc R U . . .
C00Z C 0.2402(4) 0.4716(3) 0.7368(4) 0.0539(14) Uani 1 1 d . U . . .
C011 C 0.5294(4) 0.4706(4) 0.750000 0.065(2) Uani 1 2 d S TU P . .
C012 C 0.2176(4) 0.6807(4) 0.7500(4) 0.0521(14) Uani 1 1 d . U . . .
C015 C 0.0906(5) 0.9068(6) 0.6836(5) 0.068(2) Uani 1 1 d . U . . .
H015 H 0.068975 0.924716 0.636473 0.082 Uiso 1 1 calc R U . . .
C016 C -0.0063(6) 0.2346(6) 0.7343(7) 0.090(3) Uani 1 1 d D U . . .
C019 C 0.3193(4) 0.4484(4) 0.7319(4) 0.0532(14) Uani 1 1 d . U . . .
C01E C 0.1364(4) 0.5753(4) 0.7525(6) 0.067(2) Uani 1 1 d . U . . .
H01E H 0.091755 0.542040 0.757191 0.080 Uiso 1 1 calc R U . . .
C01K C 0.4503(4) 0.4485(4) 0.7382(4) 0.0541(14) Uani 1 1 d . U . . .
C01N C 0.4254(5) 0.3674(4) 0.7244(5) 0.0635(18) Uani 1 1 d . U . . .
H01N H 0.458440 0.322887 0.717983 0.076 Uiso 1 1 calc R U . . .
C01Q C 0.0585(5) 0.2988(5) 0.7299(7) 0.088(3) Uani 1 1 d D U . . .
C01R C 0.1352(4) 0.6547(4) 0.7506(5) 0.0639(17) Uani 1 1 d . U . . .
H01R H 0.089928 0.687369 0.749840 0.077 Uiso 1 1 calc R U . . .
C021 C 0.3467(5) 0.3684(4) 0.7227(5) 0.0614(17) Uani 1 1 d . U . . .
H021 H 0.313922 0.323641 0.716355 0.074 Uiso 1 1 calc R U . . .
C022 C 0.1475(8) 0.3865(9) 0.6651(7) 0.121(5) Uani 1 1 d . U . . .
H022 H 0.162637 0.410184 0.617989 0.145 Uiso 1 1 calc R U . . .
C02A C 0.7079(5) 0.2921(5) 0.750000 0.088(4) Uani 1 2 d DS TU P . .
C02B C 0.2157(4) 0.5501(4) 0.7463(6) 0.0627(18) Uani 1 1 d . U . . .
C02P C 0.2418(4) 0.7582(4) 0.750000 0.0523(19) Uani 1 2 d S TU P . .
C02Q C 0.5897(4) 0.4103(4) 0.750000 0.074(3) Uani 1 2 d DS TU P . .
C02R C 0.0004(4) 0.9996(4) 0.750000 0.0553(19) Uani 1 2 d S TU P . .
C02U C 0.0921(9) 0.3234(10) 0.6682(7) 0.125(5) Uani 1 1 d . U . . .
H02U H 0.079076 0.297906 0.621423 0.150 Uiso 1 1 calc R U . . .
C02V C 0.6745(7) 0.3172(7) 0.6850(6) 0.095(3) Uani 1 1 d D U . . .
H02V H 0.691070 0.295536 0.637463 0.115 Uiso 1 1 calc R U . . .
C02X C 0.1515(9) 0.3779(9) 0.7990(8) 0.120(5) Uani 1 1 d . U . . .
H02X H 0.174034 0.392498 0.846737 0.144 Uiso 1 1 calc R U . . .
C031 C 0.0910(10) 0.3221(10) 0.7954(9) 0.128(6) Uani 1 1 d . U . . .
H031 H 0.072236 0.299954 0.841918 0.153 Uiso 1 1 calc R U . . .
C03A C 0.6163(6) 0.3742(6) 0.6856(6) 0.081(2) Uani 1 1 d D U . . .
H03A H 0.593653 0.388964 0.637974 0.098 Uiso 1 1 calc R U . . .

loop_
_atom_site_aniso_label
_atom_site_aniso_U_11
_atom_site_aniso_U_22
_atom_site_aniso_U_33
_atom_site_aniso_U_23
_atom_site_aniso_U_13
_atom_site_aniso_U_12
Cd1 0.0498(3) 0.0498(3) 0.1630(10) -0.0333(4) -0.0333(4) 0.0160(3)
Mn04 0.0348(4) 0.0348(4) 0.0724(8) -0.0019(4) -0.0019(4) 0.0006(5)
Cl2 0.072(2) 0.100(3) 0.087(2) 0.007(2) 0.001(2) 0.006(2)
O00G 0.054(3) 0.060(3) 0.093(3) -0.020(3) -0.015(3) 0.016(2)
O013 0.047(3) 0.099(5) 0.141(6) -0.023(4) -0.021(3) 0.025(3)
O02J 0.155(9) 0.067(5) 0.161(7) -0.004(5) -0.028(6) -0.034(5)
O02N 0.089(6) 0.108(7) 0.198(8) -0.014(7) 0.020(6) -0.043(5)
N00C 0.039(2) 0.038(2) 0.076(3) -0.013(3) -0.006(2) 0.0006(19)
N00J 0.045(3) 0.033(2) 0.077(3) 0.003(2) 0.007(3) -0.0007(19)
C00F 0.040(2) 0.040(2) 0.076(5) 0.003(3) 0.003(3) -0.004(3)
C00H 0.037(2) 0.037(2) 0.059(4) -0.007(3) -0.007(3) 0.009(3)
C00P 0.066(4) 0.036(3) 0.098(5) -0.012(3) -0.009(4) -0.008(3)
C2 0.070(5) 0.070(5) 0.088(7) -0.009(5) -0.009(5) 0.010(5)
C00V 0.070(5) 0.081(6) 0.063(4) 0.001(4) 0.001(4) 0.030(4)
C00Z 0.057(3) 0.030(3) 0.075(4) -0.003(3) -0.002(3) -0.003(2)
C011 0.063(3) 0.063(3) 0.069(5) -0.009(4) -0.009(4) 0.013(4)
C012 0.043(3) 0.036(3) 0.077(4) -0.009(3) -0.004(3) 0.003(2)
C015 0.045(4) 0.086(6) 0.073(4) -0.005(4) -0.010(3) 0.027(4)
C016 0.072(5) 0.088(6) 0.111(7) -0.059(5) 0.015(5) 0.013(4)
C019 0.053(3) 0.041(3) 0.065(4) 0.003(3) 0.003(3) -0.006(2)
C01E 0.036(3) 0.045(3) 0.120(6) 0.002(4) -0.005(4) 0.001(3)
C01K 0.047(3) 0.042(3) 0.073(4) 0.001(3) -0.004(3) 0.003(2)
C01N 0.065(4) 0.044(3) 0.082(5) -0.003(3) -0.001(4) 0.006(3)
C01Q 0.053(4) 0.063(5) 0.147(8) -0.036(5) 0.014(5) -0.011(4)
C01R 0.044(3) 0.049(3) 0.099(5) -0.001(4) -0.006(4) 0.006(3)
C021 0.062(4) 0.040(3) 0.083(4) -0.008(3) -0.006(3) 0.004(3)
C022 0.102(8) 0.161(13) 0.100(6) -0.003(7) -0.013(6) -0.089(9)
C02A 0.073(5) 0.073(5) 0.118(10) -0.015(6) -0.015(6) 0.019(6)
C02B 0.044(3) 0.039(3) 0.105(5) -0.010(4) -0.023(4) 0.002(2)
C02P 0.040(2) 0.040(2) 0.076(5) 0.001(3) 0.001(3) -0.001(3)
C02Q 0.045(3) 0.045(3) 0.132(9) -0.007(5) -0.007(5) 0.005(4)
C02R 0.046(3) 0.046(3) 0.074(5) -0.002(3) -0.002(3) 0.000(3)
C02U 0.112(10) 0.158(13) 0.105(6) -0.055(8) 0.004(7) -0.077(9)
C02V 0.075(7) 0.101(8) 0.111(7) 0.007(6) 0.015(5) 0.041(6)
C02X 0.124(10) 0.116(10) 0.120(7) 0.033(7) -0.040(7) -0.080(8)
C031 0.130(11) 0.117(11) 0.136(8) 0.044(8) -0.042(8) -0.075(9)
C03A 0.072(6) 0.071(6) 0.102(6) -0.006(4) 0.005(5) 0.023(4)

loop_
_atom_type_symbol
_atom_type_description
_atom_type_scat_dispersion_real
_atom_type_scat_dispersion_imag
_atom_type_scat_source
C C 0.0137 0.0067 'International Tables Vol C Tables 4.2.6.8 and 6.1.1.4'
H H 0.0000 0.0000 'International Tables Vol C Tables 4.2.6.8 and 6.1.1.4'
Cd Cd 0.1061 3.6794 'International Tables Vol C Tables 4.2.6.8 and 6.1.1.4'
Cl Cl 0.3281 0.5435 'International Tables Vol C Tables 4.2.6.8 and 6.1.1.4'
Mn Mn -0.0162 2.2332 'International Tables Vol C Tables 4.2.6.8 and 6.1.1.4'
N N 0.0241 0.0134 'International Tables Vol C Tables 4.2.6.8 and 6.1.1.4'
O O 0.0389 0.0241 'International Tables Vol C Tables 4.2.6.8 and 6.1.1.4'

loop_
_geom_angle_atom_site_label_1
_geom_angle_atom_site_label_2
_geom_angle_atom_site_label_3
_geom_angle
_geom_angle_site_symmetry_1
_geom_angle_site_symmetry_3
_geom_angle_publ_flag
O00G Cd1 O00G 55.8(2) 1_645 8_756 ?
O00G Cd1 O013 168.6(2) 8_756 8_666 ?
O00G Cd1 O013 128.1(2) 8_756 . ?
O00G Cd1 O013 128.1(2) 1_645 8_666 ?
O00G Cd1 O013 168.6(2) 1_645 . ?
O00G Cd1 O02J 87.5(3) 1_645 8_656 ?
O00G Cd1 O02J 94.4(3) 1_645 1_655 ?
O00G Cd1 O02J 94.4(3) 8_756 8_656 ?
O00G Cd1 O02J 87.5(3) 8_756 1_655 ?
O00G Cd1 C02R 27.92(12) 8_756 1_645 ?
O00G Cd1 C02R 27.92(12) 1_645 1_645 ?
O013 Cd1 O013 50.6(4) 8_666 . ?
O013 Cd1 O02J 102.2(4) 8_666 1_655 ?
O013 Cd1 O02J 75.8(3) 8_666 8_656 ?
O013 Cd1 O02J 102.2(4) . 8_656 ?
O013 Cd1 O02J 75.8(3) . 1_655 ?
O013 Cd1 C02R 154.69(19) 8_666 1_645 ?
O013 Cd1 C02R 154.69(19) . 1_645 ?
O02J Cd1 O02J 177.9(6) 8_656 1_655 ?
O02J Cd1 C02R 91.0(3) 8_656 1_645 ?
O02J Cd1 C02R 91.0(3) 1_655 1_645 ?
O02N Cd1 O00G 114.9(3) 1_655 8_756 ?
O02N Cd1 O00G 79.9(3) 8_656 8_756 ?
O02N Cd1 O00G 79.9(3) 1_655 1_645 ?
O02N Cd1 O00G 114.9(3) 8_656 1_645 ?
O02N Cd1 O013 76.4(3) 1_655 8_666 ?
O02N Cd1 O013 89.1(4) 1_655 . ?
O02N Cd1 O013 76.4(3) 8_656 . ?
O02N Cd1 O013 89.1(4) 8_656 8_666 ?
O02N Cd1 O02J 47.7(4) 1_655 1_655 ?
O02N Cd1 O02J 47.7(4) 8_656 8_656 ?
O02N Cd1 O02J 131.9(4) 1_655 8_656 ?
O02N Cd1 O02J 131.9(4) 8_656 1_655 ?
O02N Cd1 O02N 164.1(6) 8_656 1_655 ?
O02N Cd1 C02R 98.0(3) 8_656 1_645 ?
O02N Cd1 C02R 98.0(3) 1_655 1_645 ?
Cl2 Mn04 Cl2 177.1(3) . 8_666 ?
N00C Mn04 Cl2 92.1(2) . 8_666 ?
N00C Mn04 Cl2 89.9(2) 8_666 8_666 ?
N00C Mn04 Cl2 92.1(2) 8_666 . ?
N00C Mn04 Cl2 89.9(2) . . ?
N00C Mn04 N00C 89.1(3) 8_666 . ?
N00J Mn04 Cl2 90.5(2) . . ?
N00J Mn04 Cl2 87.5(2) . 8_666 ?
N00J Mn04 Cl2 90.5(2) 8_666 8_666 ?
N00J Mn04 Cl2 87.5(2) 8_666 . ?
N00J Mn04 N00C 89.9(2) . . ?
N00J Mn04 N00C 177.1(2) . 8_666 ?
N00J Mn04 N00C 89.9(2) 8_666 8_666 ?
N00J Mn04 N00C 177.1(2) 8_666 . ?
N00J Mn04 N00J 91.3(3) . 8_666 ?
C02R O00G Cd1 90.1(5) . 1_465 ?
C2 O013 Cd1 95.1(7) . . ?
C016 O02J Cd1 94.4(9) . 1_455 ?
C016 O02N Cd1 98.7(9) . 1_455 ?
C012 N00C Mn04 126.6(4) . . ?
C012 N00C C02B 107.1(5) . . ?
C02B N00C Mn04 126.1(4) . . ?
C019 N00J Mn04 127.3(4) . . ?
C019 N00J C01K 107.4(5) . . ?
C01K N00J Mn04 125.2(4) . . ?
C015 C00F C015 118.8(9) 8_666 . ?
C015 C00F C02R 120.6(4) . . ?
C015 C00F C02R 120.6(4) 8_666 . ?
C00V C00H C00V 119.5(8) . 8_666 ?
C00V C00H C02P 120.2(4) 8_666 . ?
C00V C00H C02P 120.2(4) . . ?
C022 C00P C00Z 121.5(8) . . ?
C022 C00P C02X 120.5(9) . . ?
C02X C00P C00Z 118.0(8) . . ?
O013 C2 O013 119.2(11) 8_666 . ?
O013 C2 C02A 120.4(6) 8_666 . ?
O013 C2 C02A 120.4(6) . . ?
C00H C00V H00V 120.2 . . ?
C00H C00V C015 119.5(7) . . ?
C015 C00V H00V 120.2 . . ?
C019 C00Z C00P 119.4(6) . . ?
C019 C00Z C02B 123.8(6) . . ?
C02B C00Z C00P 116.8(7) . . ?
C01K C011 C01K 121.8(9) . 8_666 ?
C01K C011 C02Q 119.1(5) 8_666 . ?
C01K C011 C02Q 119.1(5) . . ?
N00C C012 C01R 108.7(5) . . ?
N00C C012 C02P 126.3(6) . . ?
C02P C012 C01R 124.9(6) . . ?
C00F C015 C00V 121.2(7) . . ?
C00F C015 H015 119.4 . . ?
C00V C015 H015 119.4 . . ?
O02J C016 C01Q 120.8(12) . . ?
O02N C016 O02J 119.0(13) . . ?
O02N C016 C01Q 120.2(10) . . ?
N00J C019 C00Z 126.2(6) . . ?
N00J C019 C021 108.2(6) . . ?
C00Z C019 C021 125.3(6) . . ?
C01R C01E H01E 125.9 . . ?
C01R C01E C02B 108.3(6) . . ?
C02B C01E H01E 125.9 . . ?
N00J C01K C011 127.8(7) . . ?
N00J C01K C01N 108.7(6) . . ?
C011 C01K C01N 123.4(7) . . ?
C01K C01N H01N 126.8 . . ?
C021 C01N C01K 106.3(7) . . ?
C021 C01N H01N 126.8 . . ?
C02U C01Q C016 125.8(10) . . ?
C02U C01Q C031 115.9(9) . . ?
C031 C01Q C016 117.5(11) . . ?
C012 C01R H01R 126.6 . . ?
C01E C01R C012 106.7(6) . . ?
C01E C01R H01R 126.6 . . ?
C019 C021 H021 125.3 . . ?
C01N C021 C019 109.3(7) . . ?
C01N C021 H021 125.3 . . ?
C00P C022 H022 121.9 . . ?
C00P C022 C02U 116.2(11) . . ?
C02U C022 H022 121.9 . . ?
C02V C02A C2 121.7(6) 8_666 . ?
C02V C02A C2 121.7(6) . . ?
C02V C02A C02V 116.5(11) 8_666 . ?
N00C C02B C00Z 125.8(6) . . ?
N00C C02B C01E 108.9(6) . . ?
C00Z C02B C01E 125.2(7) . . ?
C012 C02P C00H 117.6(4) 8_666 . ?
C012 C02P C00H 117.6(4) . . ?
C012 C02P C012 124.7(8) . 8_666 ?
C03A C02Q C011 123.8(5) 8_666 . ?
C03A C02Q C011 123.8(5) . . ?
C03A C02Q C03A 112.4(11) 8_666 . ?
O00G C02R Cd1 62.0(5) . 1_465 ?
O00G C02R Cd1 62.0(5) 8_666 1_465 ?
O00G C02R O00G 124.0(10) . 8_666 ?
O00G C02R C00F 118.0(5) 8_666 . ?
O00G C02R C00F 118.0(5) . . ?
C00F C02R Cd1 180.0(6) . 1_465 ?
C01Q C02U C022 124.6(10) . . ?
C01Q C02U H02U 117.7 . . ?
C022 C02U H02U 117.7 . . ?
C02A C02V H02V 119.3 . . ?
C02A C02V C03A 121.4(10) . . ?
C03A C02V H02V 119.3 . . ?
C00P C02X H02X 120.9 . . ?
C00P C02X C031 118.2(11) . . ?
C031 C02X H02X 120.9 . . ?
C01Q C031 C02X 123.1(12) . . ?
C01Q C031 H031 118.4 . . ?
C02X C031 H031 118.4 . . ?
C02Q C03A C02V 124.2(10) . . ?
C02Q C03A H03A 117.9 . . ?
C02V C03A H03A 117.9 . . ?

loop_
_geom_bond_atom_site_label_1
_geom_bond_atom_site_label_2
_geom_bond_distance
_geom_bond_site_symmetry_2
_geom_bond_publ_flag
Cd1 O00G 2.404(5) 1_645 ?
Cd1 O00G 2.404(5) 8_756 ?
Cd1 O013 2.413(6) . ?
Cd1 O013 2.413(6) 8_666 ?
Cd1 O02J 2.438(10) 8_656 ?
Cd1 O02J 2.438(10) 1_655 ?
Cd1 O02N 2.363(9) 8_656 ?
Cd1 O02N 2.363(9) 1_655 ?
Cd1 C02R 2.723(11) 1_645 ?
Mn04 Cl2 2.103(5) . ?
Mn04 Cl2 2.103(5) 8_666 ?
Mn04 N00C 2.040(5) . ?
Mn04 N00C 2.040(5) 8_666 ?
Mn04 N00J 2.030(5) . ?
Mn04 N00J 2.030(5) 8_666 ?
O00G C02R 1.275(7) . ?
O013 C2 1.196(9) . ?
O02J C016 1.130(12) . ?
O02N C016 1.125(14) . ?
N00C C012 1.361(7) . ?
N00C C02B 1.402(9) . ?
N00J C019 1.374(9) . ?
N00J C01K 1.394(9) . ?
C00F C015 1.347(9) 8_666 ?
C00F C015 1.347(9) . ?
C00F C02R 1.515(14) . ?
C00H C00V 1.360(9) . ?
C00H C00V 1.360(9) 8_666 ?
C00H C02P 1.542(11) . ?
C00P C00Z 1.498(10) . ?
C00P C022 1.340(13) . ?
C00P C02X 1.357(15) . ?
C2 C02A 1.525(13) . ?
C00V H00V 0.9500 . ?
C00V C015 1.379(10) . ?
C00Z C019 1.404(10) . ?
C00Z C02B 1.409(9) . ?
C011 C01K 1.412(8) . ?
C011 C01K 1.412(8) 8_666 ?
C011 C02Q 1.448(15) . ?
C012 C01R 1.469(10) . ?
C012 C02P 1.381(7) . ?
C015 H015 0.9500 . ?
C016 C01Q 1.553(13) . ?
C019 C021 1.447(9) . ?
C01E H01E 0.9500 . ?
C01E C01R 1.351(10) . ?
C01E C02B 1.419(9) . ?
C01K C01N 1.463(9) . ?
C01N H01N 0.9500 . ?
C01N C021 1.339(11) . ?
C01Q C02U 1.289(16) . ?
C01Q C031 1.329(17) . ?
C01R H01R 0.9500 . ?
C021 H021 0.9500 . ?
C022 H022 0.9500 . ?
C022 C02U 1.429(15) . ?
C02A C02V 1.338(11) 8_666 ?
C02A C02V 1.338(11) . ?
C02Q C03A 1.358(11) . ?
C02Q C03A 1.358(11) 8_666 ?
C02U H02U 0.9500 . ?
C02V H02V 0.9500 . ?
C02V C03A 1.386(10) . ?
C02X H02X 0.9500 . ?
C02X C031 1.400(15) . ?
C031 H031 0.9500 . ?
C03A H03A 0.9500 . ?

loop_
_geom_torsion_atom_site_label_1
_geom_torsion_atom_site_label_2
_geom_torsion_atom_site_label_3
_geom_torsion_atom_site_label_4
_geom_torsion
_geom_torsion_site_symmetry_1
_geom_torsion_site_symmetry_2
_geom_torsion_site_symmetry_3
_geom_torsion_site_symmetry_4
_geom_torsion_publ_flag
Cd1 O00G C02R O00G 0.002(4) 1_465 . . 8_666 ?
Cd1 O00G C02R C00F 180.000(2) 1_465 . . . ?
Cd1 O013 C2 O013 -0.002(3) . . . 8_666 ?
Cd1 O013 C2 C02A 180.000(3) . . . . ?
Cd1 O02J C016 O02N -4.9(13) 1_455 . . . ?
Cd1 O02J C016 C01Q 174.9(8) 1_455 . . . ?
Cd1 O02N C016 O02J 5.1(14) 1_455 . . . ?
Cd1 O02N C016 C01Q -174.7(8) 1_455 . . . ?
Mn04 N00C C012 C01R -176.7(5) . . . . ?
Mn04 N00C C012 C02P 5.4(11) . . . . ?
Mn04 N00C C02B C00Z -9.7(13) . . . . ?
Mn04 N00C C02B C01E 173.6(6) . . . . ?
Mn04 N00J C019 C00Z -9.4(10) . . . . ?
Mn04 N00J C019 C021 175.6(5) . . . . ?
Mn04 N00J C01K C011 9.0(10) . . . . ?
Mn04 N00J C01K C01N -174.3(5) . . . . ?
O013 C2 C02A C02V 7.7(9) 8_666 . . 8_666 ?
O013 C2 C02A C02V -172.3(9) 8_666 . . . ?
O013 C2 C02A C02V -172.3(9) . . . 8_666 ?
O013 C2 C02A C02V 7.7(9) . . . . ?
O02J C016 C01Q C02U 3(2) . . . . ?
O02J C016 C01Q C031 -166.4(15) . . . . ?
O02N C016 C01Q C02U -177.4(16) . . . . ?
O02N C016 C01Q C031 13.4(19) . . . . ?
N00C C012 C01R C01E 3.7(11) . . . . ?
N00C C012 C02P C00H 177.1(6) . . . . ?
N00C C012 C02P C012 -2.9(6) . . . 8_666 ?
N00J C019 C021 C01N -1.6(9) . . . . ?
N00J C01K C01N C021 -2.1(9) . . . . ?
C00H C00V C015 C00F 3.2(16) . . . . ?
C00P C00Z C019 N00J -174.1(7) . . . . ?
C00P C00Z C019 C021 0.1(11) . . . . ?
C00P C00Z C02B N00C -175.8(8) . . . . ?
C00P C00Z C02B C01E 0.5(14) . . . . ?
C00P C022 C02U C01Q 13(3) . . . . ?
C00P C02X C031 C01Q 1(3) . . . . ?
C2 C02A C02V C03A 179.3(9) . . . . ?
C00V C00H C00V C015 -1.5(8) 8_666 . . . ?
C00V C00H C02P C012 -90.1(7) 8_666 . . 8_666 ?
C00V C00H C02P C012 89.9(7) . . . 8_666 ?
C00V C00H C02P C012 89.9(7) 8_666 . . . ?
C00V C00H C02P C012 -90.1(7) . . . . ?
C00Z C00P C022 C02U 175.1(12) . . . . ?
C00Z C00P C02X C031 178.4(13) . . . . ?
C00Z C019 C021 C01N -176.7(7) . . . . ?
C011 C01K C01N C021 174.7(6) . . . . ?
C011 C02Q C03A C02V 179.2(9) . . . . ?
C012 N00C C02B C00Z 174.3(9) . . . . ?
C012 N00C C02B C01E -2.5(9) . . . . ?
C015 C00F C015 C00V -1.6(8) 8_666 . . . ?
C015 C00F C02R O00G 20.7(6) 8_666 . . . ?
C015 C00F C02R O00G -159.3(6) 8_666 . . 8_666 ?
C015 C00F C02R O00G -159.3(6) . . . . ?
C015 C00F C02R O00G 20.7(6) . . . 8_666 ?
C016 C01Q C02U C022 175.2(14) . . . . ?
C016 C01Q C031 C02X 178.2(15) . . . . ?
C019 N00J C01K C011 -175.5(6) . . . . ?
C019 N00J C01K C01N 1.2(8) . . . . ?
C019 C00Z C02B N00C 4.7(14) . . . . ?
C019 C00Z C02B C01E -179.0(9) . . . . ?
C01K N00J C019 C00Z 175.2(7) . . . . ?
C01K N00J C019 C021 0.1(8) . . . . ?
C01K C011 C01K N00J -4.9(5) 8_666 . . . ?
C01K C011 C01K C01N 178.9(8) 8_666 . . . ?
C01K C011 C02Q C03A -105.4(7) 8_666 . . . ?
C01K C011 C02Q C03A 74.6(7) . . . . ?
C01K C011 C02Q C03A -105.4(7) . . . 8_666 ?
C01K C011 C02Q C03A 74.6(7) 8_666 . . 8_666 ?
C01K C01N C021 C019 2.2(9) . . . . ?
C01R C012 C02P C00H -0.5(9) . . . . ?
C01R C012 C02P C012 179.5(9) . . . 8_666 ?
C01R C01E C02B N00C 4.9(12) . . . . ?
C01R C01E C02B C00Z -171.9(9) . . . . ?
C022 C00P C00Z C019 -87.2(13) . . . . ?
C022 C00P C00Z C02B 93.3(13) . . . . ?
C022 C00P C02X C031 -3(2) . . . . ?
C02A C02V C03A C02Q 1.6(19) . . . . ?
C02B N00C C012 C01R -0.7(8) . . . . ?
C02B N00C C012 C02P -178.6(8) . . . . ?
C02B C00Z C019 N00J 5.4(12) . . . . ?
C02B C00Z C019 C021 179.6(8) . . . . ?
C02B C01E C01R C012 -5.1(12) . . . . ?
C02P C00H C00V C015 178.5(8) . . . . ?
C02P C012 C01R C01E -178.4(7) . . . . ?
C02Q C011 C01K N00J 175.1(5) . . . . ?
C02Q C011 C01K C01N -1.1(8) . . . . ?
C02R C00F C015 C00V 178.4(8) . . . . ?
C02U C01Q C031 C02X 8(2) . . . . ?
C02V C02A C02V C03A -0.7(9) 8_666 . . . ?
C02X C00P C00Z C019 91.0(13) . . . . ?
C02X C00P C00Z C02B -88.6(13) . . . . ?
C02X C00P C022 C02U -3(2) . . . . ?
C031 C01Q C02U C022 -15(2) . . . . ?
C03A C02Q C03A C02V -0.8(9) 8_666 . . . ?

loop_
_twin_individual_id
_twin_individual_mass_fraction_refined
1 0.55(3)
2 0.45(3)

loop_
_smtbx_masks_void_nr
_smtbx_masks_void_average_x
_smtbx_masks_void_average_y
_smtbx_masks_void_average_z
_smtbx_masks_void_volume
_smtbx_masks_void_count_electrons
_smtbx_masks_void_content
1 0.000 0.500 -0.566 888.4 31.4 '3.2 H2O'
2 0.500 0.000 -0.583 888.4 31.4 '3.2 H2O'
